data_2215439
loop_
_publ_author_name
'Betz, Richard'
'Kl\"ufers, Peter'
'Walter, Andreas'

_publ_section_title
;
 (4-Bromophenyl)arsonic acid
;
_journal_coeditor_code CV2298
_journal_issue 10
_journal_name_full 'Acta Crystallographica Section E'
_journal_page_first m2483
_journal_page_last m2483
_journal_paper_doi 10.1107/S1600536807043140
_journal_volume 63
_journal_year 2007
_chemical_formula_iupac 'C6 H6 As Br O3'
_chemical_formula_moiety 'C6 H6 As Br O3'
_chemical_formula_sum 'C6 H6 As Br O3'
_chemical_formula_weight 280.94
_chemical_name_common '<i>para</i>-bromophenylarsonic acid'
_chemical_name_systematic
;
(4-Bromophenyl)arsonic acid
;
_space_group_IT_number 14
_symmetry_cell_setting monoclinic
_symmetry_space_group_name_Hall '-P 2ybc'
_symmetry_space_group_name_H-M 'P 1 21/c 1'
_atom_sites_solution_hydrogens difmap
_atom_sites_solution_primary direct
_atom_sites_solution_secondary difmap
_audit_creation_method SHELXL97
_cell_angle_alpha 90.00
_cell_angle_beta 117.429(2)
_cell_angle_gamma 90.00
_cell_formula_units_Z 4
_cell_length_a 9.6435(3)
_cell_length_b 9.1107(3)
_cell_length_c 10.2872(3)
_cell_measurement_reflns_used 8505
_cell_measurement_temperature 200(2)
_cell_measurement_theta_max 27.485
_cell_measurement_theta_min 3.134
_cell_volume 802.22(5)
_computing_cell_refinement 'SCALEPACK (Otwinowski & Minor, 1997)'
_computing_data_collection 'COLLECT (Nonius, 2004)'
_computing_data_reduction 'DENZO and SCALEPACK (Otwinowski & Minor, 1997)'
_computing_molecular_graphics 'ORTEPIII (Burnett & Johnson, 1996)'
_computing_publication_material 'SHELXL97 (Sheldrick, 1997)'
_computing_structure_refinement 'SHELXL97 (Sheldrick, 1997)'
_computing_structure_solution 'SHELXS97 (Sheldrick, 1997)'
_diffrn_ambient_temperature 200(2)
_diffrn_measured_fraction_theta_full 0.995
_diffrn_measured_fraction_theta_max 0.995
_diffrn_measurement_device '95mm CCD camera on \k-goniostat'
_diffrn_measurement_device_type KappaCCD
_diffrn_measurement_method 'CCD; rotation images; thick slices'
_diffrn_radiation_monochromator 'MONTEL, graded multilayered X-ray optics'
_diffrn_radiation_source 'rotating anode'
_diffrn_radiation_type MoK\a
_diffrn_radiation_wavelength 0.71073
_diffrn_reflns_av_R_equivalents 0.0275
_diffrn_reflns_av_sigmaI/netI 0.0222
_diffrn_reflns_limit_h_max 11
_diffrn_reflns_limit_h_min -12
_diffrn_reflns_limit_k_max 11
_diffrn_reflns_limit_k_min -11
_diffrn_reflns_limit_l_max 13
_diffrn_reflns_limit_l_min -13
_diffrn_reflns_number 12919
_diffrn_reflns_theta_full 27.50
_diffrn_reflns_theta_max 27.50
_diffrn_reflns_theta_min 3.16
_exptl_absorpt_coefficient_mu 9.170
_exptl_absorpt_correction_T_max 0.759
_exptl_absorpt_correction_T_min 0.388
_exptl_absorpt_correction_type multi-scan
_exptl_absorpt_process_details
;
(Otwinowski & Minor, 1997)
;
_exptl_crystal_colour colourless
_exptl_crystal_density_diffrn 2.326
_exptl_crystal_density_method 'not measured'
_exptl_crystal_description platelet
_exptl_crystal_F_000 536
_exptl_crystal_size_max 0.10
_exptl_crystal_size_mid 0.09
_exptl_crystal_size_min 0.03
_refine_diff_density_max 0.468
_refine_diff_density_min -0.397
_refine_ls_extinction_method none
_refine_ls_goodness_of_fit_ref 1.061
_refine_ls_hydrogen_treatment refU
_refine_ls_matrix_type full
_refine_ls_number_parameters 104
_refine_ls_number_reflns 1838
_refine_ls_number_restraints 0
_refine_ls_restrained_S_all 1.061
_refine_ls_R_factor_all 0.0271
_refine_ls_R_factor_gt 0.0215
_refine_ls_shift/su_max 0.001
_refine_ls_shift/su_mean 0.000
_refine_ls_structure_factor_coef Fsqd
_refine_ls_weighting_details 'calc w=1/[\s^2^(Fo^2^)+(0.0525P)^2^] where P=(Fo^2^+2Fc^2^)/3'
_refine_ls_weighting_scheme calc
_refine_ls_wR_factor_gt 0.0468
_refine_ls_wR_factor_ref 0.0492
_reflns_number_gt 1603
_reflns_number_total 1838
_reflns_threshold_expression >2sigma(I)
_cod_data_source_file cv2298.cif
_cod_data_source_block I
_cod_original_cell_volume 802.22(4)
_cod_original_sg_symbol_H-M 'P 21/c'
_cod_database_code 2215439
_cod_database_fobs_code 2215439

loop_
_symmetry_equiv_pos_as_xyz
'x, y, z'
'-x, y+1/2, -z+1/2'
'-x, -y, -z'
'x, -y-1/2, z-1/2'

loop_
_atom_site_type_symbol
_atom_site_label
_atom_site_fract_x
_atom_site_fract_y
_atom_site_fract_z
_atom_site_U_iso_or_equiv
_atom_site_adp_type
_atom_site_calc_flag
_atom_site_refinement_flags
_atom_site_occupancy
Br Br 0.63333(3) 0.41380(3) 0.87179(3) 0.03591(10) Uani d . 1
As As 0.04233(3) 0.41520(2) 0.21560(2) 0.01942(9) Uani d . 1
O O1 -0.01715(19) 0.58148(16) 0.14968(16) 0.0246(3) Uani d . 1
O O2 0.0899(2) 0.30778(17) 0.10672(17) 0.0297(4) Uani d . 1
H H82 0.0680 0.3521 0.0280 0.037(3) Uiso calc R 1
O O3 -0.11214(19) 0.33032(18) 0.22333(18) 0.0281(4) Uani d . 1
H H83 -0.0841 0.2474 0.2624 0.037(3) Uiso calc R 1
C C1 0.2162(3) 0.4138(2) 0.4049(2) 0.0205(4) Uani d . 1
C C2 0.2096(3) 0.5001(3) 0.5130(2) 0.0256(5) Uani d . 1
H H2 0.1207 0.5595 0.4914 0.037(3) Uiso calc R 1
C C3 0.3341(3) 0.4986(3) 0.6529(2) 0.0268(5) Uani d . 1
H H3 0.3311 0.5556 0.7289 0.037(3) Uiso calc R 1
C C4 0.4626(3) 0.4130(2) 0.6799(2) 0.0242(5) Uani d . 1
C C5 0.4712(3) 0.3275(3) 0.5733(3) 0.0292(5) Uani d . 1
H H5 0.5614 0.2699 0.5950 0.037(3) Uiso calc R 1
C C6 0.3459(3) 0.3272(3) 0.4339(3) 0.0274(5) Uani d . 1
H H6 0.3486 0.2684 0.3588 0.037(3) Uiso calc R 1

loop_
_atom_site_aniso_label
_atom_site_aniso_U_11
_atom_site_aniso_U_22
_atom_site_aniso_U_33
_atom_site_aniso_U_12
_atom_site_aniso_U_13
_atom_site_aniso_U_23
Br 0.02573(15) 0.04840(18) 0.02244(14) -0.00390(11) 0.00156(11) 0.00221(10)
As 0.02334(14) 0.01677(13) 0.01538(13) 0.00266(9) 0.00654(10) 0.00137(8)
O1 0.0337(9) 0.0173(8) 0.0195(7) 0.0058(7) 0.0094(7) 0.0027(6)
O2 0.0464(11) 0.0216(8) 0.0222(8) 0.0109(7) 0.0166(8) 0.0035(6)
O3 0.0256(8) 0.0257(9) 0.0292(9) 0.0009(7) 0.0093(7) 0.0045(7)
C1 0.0216(11) 0.0201(11) 0.0168(10) -0.0001(9) 0.0063(9) 0.0025(8)
C2 0.0234(12) 0.0277(13) 0.0249(11) 0.0017(10) 0.0104(10) -0.0006(9)
C3 0.0278(12) 0.0289(12) 0.0219(11) -0.0037(10) 0.0101(10) -0.0044(9)
C4 0.0228(12) 0.0265(12) 0.0184(10) -0.0043(9) 0.0052(9) 0.0040(9)
C5 0.0259(12) 0.0317(13) 0.0256(12) 0.0078(10) 0.0082(10) 0.0045(10)
C6 0.0302(12) 0.0273(12) 0.0234(11) 0.0062(10) 0.0111(10) 0.0008(9)

loop_
_atom_type_symbol
_atom_type_description
_atom_type_scat_dispersion_real
_atom_type_scat_dispersion_imag
_atom_type_scat_source
C C 0.0033 0.0000 'International Tables Vol C Tables 4.2.6.8 and 6.1.1.4'
H H 0.0000 0.0000 'International Tables Vol C Tables 4.2.6.8 and 6.1.1.4'
O O 0.0106 0.0000 'International Tables Vol C Tables 4.2.6.8 and 6.1.1.4'
As As 0.0499 2.0058 'International Tables Vol C Tables 4.2.6.8 and 6.1.1.4'
Br Br -0.2901 2.4595 'International Tables Vol C Tables 4.2.6.8 and 6.1.1.4'

loop_
_geom_angle_atom_site_label_1
_geom_angle_atom_site_label_2
_geom_angle_atom_site_label_3
_geom_angle
O1 As O2 113.91(8)
O1 As O3 106.76(8)
O2 As O3 105.95(8)
O1 As C1 113.80(8)
O2 As C1 107.06(9)
O3 As C1 109.01(8)
As O2 H82 109.5
As O3 H83 109.5
C2 C1 C6 121.3(2)
C2 C1 As 118.31(16)
C6 C1 As 120.43(16)
C3 C2 C1 119.3(2)
C3 C2 H2 120.4
C1 C2 H2 120.4
C4 C3 C2 118.8(2)
C4 C3 H3 120.6
C2 C3 H3 120.6
C5 C4 C3 122.5(2)
C5 C4 Br 119.18(18)
C3 C4 Br 118.33(17)
C4 C5 C6 118.7(2)
C4 C5 H5 120.6
C6 C5 H5 120.6
C5 C6 C1 119.4(2)
C5 C6 H6 120.3
C1 C6 H6 120.3

loop_
_geom_bond_atom_site_label_1
_geom_bond_atom_site_label_2
_geom_bond_distance
Br C4 1.901(2)
As O1 1.6509(14)
As O2 1.7016(15)
As O3 1.7125(16)
As C1 1.896(2)
O2 H82 0.8400
O3 H83 0.8400
C1 C2 1.387(3)
C1 C6 1.390(3)
C2 C3 1.386(3)
C2 H2 0.9500
C3 C4 1.380(3)
C3 H3 0.9500
C4 C5 1.378(3)
C5 C6 1.386(3)
C5 H5 0.9500
C6 H6 0.9500

loop_
_geom_hbond_atom_site_label_D
_geom_hbond_atom_site_label_H
_geom_hbond_atom_site_label_A
_geom_hbond_site_symmetry_A
_geom_hbond_distance_DH
_geom_hbond_distance_HA
_geom_hbond_distance_DA
_geom_hbond_angle_DHA
O2 H82 O1 3_565 0.84 1.77 2.600(2) 171.2
O3 H83 O1 2_545 0.84 1.80 2.627(2) 167.4

loop_
_geom_torsion_atom_site_label_1
_geom_torsion_atom_site_label_2
_geom_torsion_atom_site_label_3
_geom_torsion_atom_site_label_4
_geom_torsion
O1 As C1 C2 50.0(2)
O2 As C1 C2 176.79(17)
O3 As C1 C2 -69.02(19)
O1 As C1 C6 -130.51(18)
O2 As C1 C6 -3.7(2)
O3 As C1 C6 110.45(19)
C6 C1 C2 C3 -0.7(3)
As C1 C2 C3 178.80(17)
C1 C2 C3 C4 1.1(3)
C2 C3 C4 C5 -0.7(4)
C2 C3 C4 Br 179.35(17)
C3 C4 C5 C6 -0.2(4)
Br C4 C5 C6 179.75(18)
C4 C5 C6 C1 0.7(4)
C2 C1 C6 C5 -0.2(4)
As C1 C6 C5 -179.69(18)

loop_
_cod_related_entry_id
_cod_related_entry_database
_cod_related_entry_code
1 ChemSpider 193963
